data_4127842
loop_
_publ_author_name
'Jim\'enez, Juan-Ram\'on'
'Doistau, Benjamin'
'Cruz, Carlos M.'
'Besnard, C\'eline'
'Cuerva, Juan M.'
'Campa\~na, Araceli G'
'Piguet, Claude'

_publ_section_title
;
 Chiral Molecular Ruby [Cr(dqp)<sub>2</sub>]<sup>3+</sup> with Long-Lived
 Circularly Polarized Luminescence.
;
_journal_issue 33
_journal_name_full 'Journal of the American Chemical Society'
_journal_page_first 13244
_journal_page_last 13252
_journal_paper_doi 10.1021/jacs.9b06524
_journal_volume 141
_journal_year 2019
_chemical_absolute_configuration ad
_chemical_formula_moiety 'C46 H30 Cr N6, 3(F6 P), 2(C3 H6 O), H2 O'
_chemical_formula_sum 'C52 H44 Cr F18 N6 O3 P3'
_chemical_formula_weight 1287.84
_space_group_crystal_system orthorhombic
_space_group_IT_number 19
_space_group_name_Hall 'P 2ac 2ab'
_space_group_name_H-M_alt 'P 21 21 21'
_symmetry_space_group_name_Hall 'P 2ac 2ab'
_symmetry_space_group_name_H-M 'P 21 21 21'
_atom_sites_solution_hydrogens mixed
_atom_sites_solution_primary direct
_audit_creation_date 2019-05-09
_audit_creation_method
;
Olex2 1.2
(compiled 2018.05.29 svn.r3508 for OlexSys, GUI svn.r5506)
;
_cell_angle_alpha 90
_cell_angle_beta 90
_cell_angle_gamma 90
_cell_formula_units_Z 4
_cell_length_a 13.45292(10)
_cell_length_b 17.12816(13)
_cell_length_c 23.4250(2)
_cell_measurement_reflns_used 42481
_cell_measurement_temperature 180.00(10)
_cell_measurement_theta_max 68.9760
_cell_measurement_theta_min 4.1580
_cell_volume 5397.68(7)
_computing_cell_refinement 'CrysAlisPro 1.171.40.43a (Rigaku OD, 2019)'
_computing_data_collection 'CrysAlisPro 1.171.40.43a (Rigaku OD, 2019)'
_computing_data_reduction 'CrysAlisPro 1.171.40.43a (Rigaku OD, 2019)'
_computing_molecular_graphics 'Olex2 (Dolomanov et al., 2009)'
_computing_publication_material 'Olex2 (Dolomanov et al., 2009)'
_computing_structure_refinement 'ShelXL (Sheldrick, 2015)'
_computing_structure_solution 'ShelXS (Sheldrick, 2008)'
_diffrn_ambient_environment N~2~
_diffrn_ambient_temperature 180.00(10)
_diffrn_detector 'CCD plate'
_diffrn_detector_area_resol_mean 10.4670
_diffrn_detector_type Atlas
_diffrn_measured_fraction_theta_full 1.000
_diffrn_measured_fraction_theta_max 0.995
_diffrn_measurement_details
;
List of Runs (angles in degrees, time in seconds):

  # Type    Start    End  Width  t~exp~   \w     \q     \k     \f   Frames
--------------------------------------------------------------------------
  1  \w    -69.00  39.60   0.60    1.00    --  -38.19  38.00 150.00  181
  2  \w     23.00  95.60   0.60    1.00    --   38.19-125.00  90.00  121
  3  \w     23.00  95.60   0.60    1.00    --   38.19-125.00   0.00  121
  4  \w     57.00 150.00   0.60    1.00    --  100.00 178.00 -60.00  155
  5  \w     57.00 150.00   0.60    1.00    --  100.00 178.00  90.00  155
  6  \w     64.00 178.00   0.60    1.00    --  100.00  77.00 -30.00  190
  7  \w    100.00 178.00   0.60    1.00    --  100.00 111.00  90.00  130
  8  \w    100.00 178.00   0.60    1.00    --  100.00 111.00 -60.00  130
  9  \w    100.00 178.00   0.60    1.00    --  100.00 111.00 150.00  130
 10  \w    100.00 172.60   0.60    1.00    --  100.00 111.00 -90.00  121
 11  \w     83.00 116.60   0.60    1.00    --  100.00 178.00   0.00   56
 12  \w    106.00 169.60   0.60    1.00    --  100.00  61.00-150.00  106
 13  \w    -73.00  -2.80   0.60    1.00    --  -38.19 -77.00  30.00  117
 14  \w    -69.00  40.20   0.60    1.00    --  -38.19  38.00 -90.00  182
 15  \w    -63.00  -6.60   0.60    1.00    --  -38.19 -57.00-150.00   94
 16  \w   -122.00  -2.60   0.60    1.00    --  -38.19 -77.00 150.00  199
 17  \w   -109.00 -67.60   0.60    1.00    --  -38.19 -57.00-150.00   69
 18  \w   -118.00 -78.40   0.60    1.00    --  -38.19 -77.00  30.00   66
 19  \w    -71.00  -3.20   0.60    1.00    --  -38.19 -77.00 -60.00  113
 20  \w    -64.00 -10.60   0.60    1.00    --  -38.19 -77.00-150.00   89
 21  \w    -62.00  -6.80   0.60    1.00    --  -38.19 -57.00  30.00   92
 22  \w   -121.00 -91.00   0.60    1.00    --  -38.19 -77.00-150.00   50
 23  \w    122.00 158.60   0.60    1.00    --  100.00  77.00 120.00   61
 24  \w    151.60 178.00   0.60    1.00    --  100.00  77.00-150.00   44
 25  \w     64.00  89.20   0.60    1.00    --  100.00  77.00   0.00   42
 26  \w     64.00  90.40   0.60    1.00    --  100.00  77.00  60.00   44
 27  \w     64.00 100.00   0.60    1.00    --  100.00  77.00-150.00   60
 28  \w     64.00 115.60   0.60    1.00    --  100.00  77.00 120.00   86
 29  \w     65.00 176.00   0.60    1.00    --  100.00  63.00-110.77  185
 30  \w     19.00 112.00   0.60    1.00    --  100.00-111.00 -90.00  155
 31  \w    134.80 177.40   0.60    1.00    --  100.00 111.00  60.00   71
 32  \w     95.00 123.20   0.60    1.00    --  100.00  77.00  90.00   47
;
_diffrn_measurement_device 'four-circle diffractometer'
_diffrn_measurement_device_type 'SuperNova, Dual, Cu at home/near, Atlas'
_diffrn_measurement_method '\w scans'
_diffrn_orient_matrix_type 'CrysAlisPro convention (1999,Acta A55,543-557)'
_diffrn_orient_matrix_UB_11 0.0799323000
_diffrn_orient_matrix_UB_12 -0.0384449000
_diffrn_orient_matrix_UB_13 0.0377652000
_diffrn_orient_matrix_UB_21 -0.0312547000
_diffrn_orient_matrix_UB_22 0.0524726000
_diffrn_orient_matrix_UB_23 0.0503340000
_diffrn_orient_matrix_UB_31 -0.0757979000
_diffrn_orient_matrix_UB_32 -0.0621427000
_diffrn_orient_matrix_UB_33 0.0191136000
_diffrn_radiation_monochromator mirror
_diffrn_radiation_probe x-ray
_diffrn_radiation_type CuK\a
_diffrn_radiation_wavelength 1.54184
_diffrn_reflns_av_R_equivalents 0.0285
_diffrn_reflns_av_unetI/netI 0.0196
_diffrn_reflns_Laue_measured_fraction_full 1.000
_diffrn_reflns_Laue_measured_fraction_max 0.995
_diffrn_reflns_limit_h_max 14
_diffrn_reflns_limit_h_min -16
_diffrn_reflns_limit_k_max 20
_diffrn_reflns_limit_k_min -20
_diffrn_reflns_limit_l_max 28
_diffrn_reflns_limit_l_min -27
_diffrn_reflns_number 42188
_diffrn_reflns_point_group_measured_fraction_full 0.997
_diffrn_reflns_point_group_measured_fraction_max 0.989
_diffrn_reflns_theta_full 67.684
_diffrn_reflns_theta_max 68.846
_diffrn_reflns_theta_min 3.774
_diffrn_source 'micro-focus sealed X-ray tube'
_diffrn_source_type 'SuperNova (Cu) X-ray Source'
_exptl_absorpt_coefficient_mu 3.598
_exptl_absorpt_correction_T_max 1.000
_exptl_absorpt_correction_T_min 0.065
_exptl_absorpt_correction_type gaussian
_exptl_absorpt_process_details
;
CrysAlisPro 1.171.40.43a (Rigaku Oxford Diffraction, 2019)
Numerical absorption correction based on gaussian integration over
            a multifaceted crystal model
Empirical absorption correction using spherical harmonics,
 implemented in SCALE3 ABSPACK scaling algorithm.
;
_exptl_crystal_colour orange
_exptl_crystal_colour_primary orange
_exptl_crystal_density_diffrn 1.585
_exptl_crystal_description block
_exptl_crystal_F_000 2612
_exptl_crystal_size_max 0.574
_exptl_crystal_size_mid 0.424
_exptl_crystal_size_min 0.24
_refine_diff_density_max 0.607
_refine_diff_density_min -0.553
_refine_diff_density_rms 0.068
_refine_ls_abs_structure_details
;
 Refined as an inversion twin.
Flack x determined using 4142 quotients [(I+)-(I-)]/[(I+)+(I-)]:  -0.0016(15)
;
_refine_ls_abs_structure_Flack 0.005(5)
_refine_ls_extinction_method none
_refine_ls_goodness_of_fit_ref 1.028
_refine_ls_hydrogen_treatment constr
_refine_ls_matrix_type full
_refine_ls_number_parameters 822
_refine_ls_number_reflns 9897
_refine_ls_number_restraints 82
_refine_ls_restrained_S_all 1.027
_refine_ls_R_factor_all 0.0363
_refine_ls_R_factor_gt 0.0356
_refine_ls_shift/su_max 0.001
_refine_ls_shift/su_mean 0.000
_refine_ls_structure_factor_coef Fsqd
_refine_ls_weighting_details 'w=1/[\s^2^(Fo^2^)+(0.0613P)^2^+2.2304P] where P=(Fo^2^+2Fc^2^)/3'
_refine_ls_weighting_scheme calc
_refine_ls_wR_factor_gt 0.0915
_refine_ls_wR_factor_ref 0.0924
_reflns_Friedel_coverage 0.797
_reflns_Friedel_fraction_full 0.995
_reflns_Friedel_fraction_max 0.981
_reflns_number_gt 9690
_reflns_number_total 9897
_reflns_threshold_expression 'I > 2\s(I)'
_cod_data_source_file ja9b06524_si_002.cif
_cod_data_source_block jr215
_cod_database_code 4127842
_shelx_shelxl_version_number 2018/3
_chemical_oxdiff_formula 'C52 H44 Cr1 F18 N6 O3 P3'
_shelx_space_group_comment
;
The symmetry employed for this shelxl refinement is uniquely defined
by the following loop, which should always be used as a source of
symmetry information in preference to the above space-group names.
They are only intended as comments.
;
_shelx_estimated_absorpt_t_max 0.479
_shelx_estimated_absorpt_t_min 0.232
_reflns_odcompleteness_completeness 99.93
_reflns_odcompleteness_iscentric 1
_reflns_odcompleteness_theta 66.97
_olex2_refinement_description
;
1. Twinned data refinement
 Scales: 0.995(5)
 0.005(5)
2. Fixed Uiso
 At 1.2 times of:
  All C(H) groups
 At 1.5 times of:
  All C(H,H,H) groups, All O(H,H) groups
3. Restrained distances
 P2-F40A \\sim P2-F40B \\sim P2-F41A \\sim P2-F41B \\sim P2-F38A \\sim P2-F38B
\\sim P2-F39A \\sim P2-F39B
 with sigma of 0.02
4. Uiso/Uaniso restraints and constraints
O64A \\sim C65A \\sim C66A \\sim C67A \\sim O64B \\sim C65B \\sim C66B \\sim
C67B: within 1A with sigma of 0.02 and sigma for terminal atoms of 0.04
5. Rigid body (RIGU) restrains
 O64B, C65B, C66B, C67B
 with sigma for 1-2 distances of 0.004 and sigma for 1-3 distances of 0.004
 O64A, C65A, C66A, C67A
 with sigma for 1-2 distances of 0.004 and sigma for 1-3 distances of 0.004
6. Others
 Sof(O64A)=Sof(C65A)=Sof(C66A)=Sof(H66A)=Sof(H66B)=Sof(H66C)=Sof(C67A)=
 Sof(H67A)=Sof(H67B)=Sof(H67C)=1-FVAR(1)
 Sof(O64B)=Sof(C65B)=Sof(C66B)=Sof(H66D)=Sof(H66E)=Sof(H66F)=Sof(C67B)=
 Sof(H67D)=Sof(H67E)=Sof(H67F)=FVAR(1)
 Sof(F38B)=Sof(F39B)=Sof(F40B)=Sof(F41B)=1-FVAR(2)
 Sof(F38A)=Sof(F39A)=Sof(F40A)=Sof(F41A)=FVAR(2)
7.a Riding coordinates:
 C67A(H67A,H67B,H67C)
7.b Free rotating group:
 O64B(C65B,C66B,C67B), OW1(HW1A,HW1B)
7.c Me refined with riding coordinates:
 C66A(H66A,H66B,H66C), C66B(H66D,H66E,H66F), C67B(H67D,H67E,H67F)
7.d Aromatic/amide H refined with riding coordinates:
 C1(H1), C2(H2), C3(H3), C6(H6), C7(H7), C8(H8), C11(H11), C12(H12), C13(H13),
 C16(H16), C17(H17), C18(H18), C21(H21), C22(H22), C23(H23), C31(H31), C32(H32),
  C33(H33), C36(H36), C37(H37), C38(H38), C41(H41), C42(H42), C43(H43),
 C46(H46), C47(H47), C48(H48), C51(H51), C52(H52), C53(H53)
7.e Idealised Me refined as rotating group:
 C62(H62A,H62B,H62C), C63(H63A,H63B,H63C)
;
_olex2_submission_special_instructions 'No special instructions were received'
_oxdiff_exptl_absorpt_empirical_details
;
Empirical correction (ABSPACK) includes:
- Absorption correction using spherical harmonics
- Frame scaling
;
_oxdiff_exptl_absorpt_empirical_full_max 1.693
_oxdiff_exptl_absorpt_empirical_full_min 0.684

loop_
_space_group_symop_operation_xyz
'x, y, z'
'-x+1/2, -y, z+1/2'
'x+1/2, -y+1/2, -z'
'-x, y+1/2, -z+1/2'

loop_
_atom_site_label
_atom_site_type_symbol
_atom_site_fract_x
_atom_site_fract_y
_atom_site_fract_z
_atom_site_U_iso_or_equiv
_atom_site_adp_type
_atom_site_occupancy
_atom_site_site_symmetry_order
_atom_site_calc_flag
_atom_site_refinement_flags_posn
_atom_site_refinement_flags_adp
_atom_site_refinement_flags_occupancy
_atom_site_disorder_assembly
_atom_site_disorder_group
Cr1 Cr 0.49793(3) 0.39679(2) 0.19124(2) 0.01547(11) Uani 1 1 d . . . . .
N1 N 0.61977(18) 0.46358(14) 0.21417(11) 0.0190(5) Uani 1 1 d . . . . .
N2 N 0.56787(19) 0.37315(14) 0.11592(11) 0.0198(5) Uani 1 1 d . . . . .
N3 N 0.38079(18) 0.32873(14) 0.16400(11) 0.0194(5) Uani 1 1 d . . . . .
N4 N 0.55413(18) 0.29732(14) 0.22898(11) 0.0197(5) Uani 1 1 d . . . . .
N5 N 0.42903(19) 0.42042(14) 0.26670(11) 0.0185(5) Uani 1 1 d . . . . .
N6 N 0.43553(18) 0.49780(14) 0.15883(11) 0.0204(5) Uani 1 1 d . . . . .
C1 C 0.6085(2) 0.52546(17) 0.24807(13) 0.0228(6) Uani 1 1 d . . . . .
H1 H 0.545698 0.550774 0.248999 0.027 Uiso 1 1 calc R . . . .
C2 C 0.6847(3) 0.5547(2) 0.28222(15) 0.0293(7) Uani 1 1 d . . . . .
H2 H 0.675344 0.600840 0.304062 0.035 Uiso 1 1 calc R . . . .
C3 C 0.7731(3) 0.5157(2) 0.28364(15) 0.0323(8) Uani 1 1 d . . . . .
H3 H 0.824031 0.532091 0.309074 0.039 Uiso 1 1 calc R . . . .
C4 C 0.7889(2) 0.4515(2) 0.24758(15) 0.0276(7) Uani 1 1 d . . . . .
C5 C 0.7119(2) 0.42939(18) 0.20944(13) 0.0212(6) Uani 1 1 d . . . . .
C6 C 0.8784(3) 0.4073(2) 0.24814(17) 0.0351(8) Uani 1 1 d . . . . .
H6 H 0.930123 0.420720 0.273975 0.042 Uiso 1 1 calc R . . . .
C7 C 0.8903(3) 0.3460(2) 0.21186(18) 0.0372(8) Uani 1 1 d . . . . .
H7 H 0.947531 0.313688 0.214798 0.045 Uiso 1 1 calc R . . . .
C8 C 0.8183(2) 0.3304(2) 0.17016(16) 0.0304(7) Uani 1 1 d . . . . .
H8 H 0.830291 0.289825 0.143405 0.037 Uiso 1 1 calc R . . . .
C9 C 0.7301(2) 0.37220(18) 0.16651(14) 0.0231(6) Uani 1 1 d . . . . .
C10 C 0.6683(2) 0.36390(18) 0.11456(14) 0.0223(6) Uani 1 1 d . . . . .
C11 C 0.7166(3) 0.3501(2) 0.06295(15) 0.0317(8) Uani 1 1 d . . . . .
H11 H 0.786967 0.345543 0.062032 0.038 Uiso 1 1 calc R . . . .
C12 C 0.6632(3) 0.3431(2) 0.01368(16) 0.0357(8) Uani 1 1 d . . . . .
H12 H 0.696270 0.333315 -0.021438 0.043 Uiso 1 1 calc R . . . .
C13 C 0.5613(3) 0.3501(2) 0.01504(15) 0.0325(8) Uani 1 1 d . . . . .
H13 H 0.523529 0.343808 -0.018905 0.039 Uiso 1 1 calc R . . . .
C14 C 0.5140(2) 0.36665(17) 0.06663(13) 0.0225(6) Uani 1 1 d . . . . .
C15 C 0.4037(2) 0.37272(19) 0.06638(14) 0.0253(7) Uani 1 1 d . . . . .
C16 C 0.3577(3) 0.3976(2) 0.01686(15) 0.0344(8) Uani 1 1 d . . . . .
H16 H 0.396914 0.420941 -0.012252 0.041 Uiso 1 1 calc R . . . .
C17 C 0.2545(3) 0.3896(2) 0.00811(17) 0.0409(9) Uani 1 1 d . . . . .
H17 H 0.224764 0.409465 -0.025685 0.049 Uiso 1 1 calc R . . . .
C18 C 0.1976(3) 0.3534(2) 0.04795(17) 0.0373(9) Uani 1 1 d . . . . .
H18 H 0.128939 0.344822 0.040788 0.045 Uiso 1 1 calc R . . . .
C19 C 0.2399(2) 0.3285(2) 0.10003(15) 0.0280(7) Uani 1 1 d . . . . .
C20 C 0.3423(2) 0.34341(18) 0.11087(14) 0.0219(6) Uani 1 1 d . . . . .
C21 C 0.1853(2) 0.2874(2) 0.14144(17) 0.0319(8) Uani 1 1 d . . . . .
H21 H 0.117365 0.275309 0.134742 0.038 Uiso 1 1 calc R . . . .
C22 C 0.2294(2) 0.26502(19) 0.19115(16) 0.0287(7) Uani 1 1 d . . . . .
H22 H 0.194511 0.233830 0.218028 0.034 Uiso 1 1 calc R . . . .
C23 C 0.3271(2) 0.28879(17) 0.20183(14) 0.0222(6) Uani 1 1 d . . . . .
H23 H 0.356307 0.275938 0.237531 0.027 Uiso 1 1 calc R . . . .
C31 C 0.5705(2) 0.23421(18) 0.19714(14) 0.0236(6) Uani 1 1 d . . . . .
H31 H 0.533763 0.228114 0.162802 0.028 Uiso 1 1 calc R . . . .
C32 C 0.6394(3) 0.17653(19) 0.21195(16) 0.0299(7) Uani 1 1 d . . . . .
H32 H 0.646074 0.130520 0.189632 0.036 Uiso 1 1 calc R . . . .
C33 C 0.6967(3) 0.1880(2) 0.25926(16) 0.0304(7) Uani 1 1 d . . . . .
H33 H 0.747822 0.151812 0.268280 0.036 Uiso 1 1 calc R . . . .
C34 C 0.6805(2) 0.2532(2) 0.29491(15) 0.0276(7) Uani 1 1 d . . . . .
C35 C 0.6016(2) 0.30463(18) 0.28059(13) 0.0215(6) Uani 1 1 d . . . . .
C36 C 0.7393(3) 0.2690(2) 0.34339(16) 0.0360(8) Uani 1 1 d . . . . .
H36 H 0.793039 0.235439 0.352807 0.043 Uiso 1 1 calc R . . . .
C37 C 0.7195(3) 0.3320(2) 0.37665(16) 0.0381(8) Uani 1 1 d . . . . .
H37 H 0.762615 0.344773 0.407361 0.046 Uiso 1 1 calc R . . . .
C38 C 0.6350(3) 0.3785(2) 0.36580(14) 0.0326(8) Uani 1 1 d . . . . .
H38 H 0.619945 0.420303 0.390989 0.039 Uiso 1 1 calc R . . . .
C39 C 0.5734(2) 0.36492(18) 0.31947(13) 0.0232(6) Uani 1 1 d . . . . .
C40 C 0.4753(2) 0.40460(17) 0.31736(13) 0.0219(6) Uani 1 1 d . . . . .
C41 C 0.4291(3) 0.4217(2) 0.36863(14) 0.0287(7) Uani 1 1 d . . . . .
H41 H 0.461338 0.409812 0.403639 0.034 Uiso 1 1 calc R . . . .
C42 C 0.3362(3) 0.4560(2) 0.36901(15) 0.0318(8) Uani 1 1 d . . . . .
H42 H 0.304758 0.468645 0.404116 0.038 Uiso 1 1 calc R . . . .
C43 C 0.2899(3) 0.47154(19) 0.31808(15) 0.0281(7) Uani 1 1 d . . . . .
H43 H 0.225906 0.494957 0.317791 0.034 Uiso 1 1 calc R . . . .
C44 C 0.3367(2) 0.45302(17) 0.26680(14) 0.0216(6) Uani 1 1 d . . . . .
C45 C 0.2849(2) 0.47392(18) 0.21322(15) 0.0239(6) Uani 1 1 d . . . . .
C46 C 0.1821(2) 0.4728(2) 0.21271(17) 0.0319(8) Uani 1 1 d . . . . .
H46 H 0.147730 0.448684 0.243421 0.038 Uiso 1 1 calc R . . . .
C47 C 0.1270(3) 0.5065(3) 0.16805(19) 0.0414(9) Uani 1 1 d . . . . .
H47 H 0.056585 0.502500 0.168009 0.050 Uiso 1 1 calc R . . . .
C48 C 0.1741(3) 0.5449(2) 0.12479(19) 0.0395(9) Uani 1 1 d . . . . .
H48 H 0.136302 0.570456 0.096079 0.047 Uiso 1 1 calc R . . . .
C49 C 0.2790(3) 0.5465(2) 0.12271(16) 0.0301(7) Uani 1 1 d . . . . .
C50 C 0.3345(2) 0.50635(17) 0.16472(14) 0.0222(6) Uani 1 1 d . . . . .
C51 C 0.3319(3) 0.5886(2) 0.08036(17) 0.0350(8) Uani 1 1 d . . . . .
H51 H 0.296811 0.617321 0.052135 0.042 Uiso 1 1 calc R . . . .
C52 C 0.4333(3) 0.5876(2) 0.08022(16) 0.0335(8) Uani 1 1 d . . . . .
H52 H 0.469606 0.619193 0.054234 0.040 Uiso 1 1 calc R . . . .
C53 C 0.4827(2) 0.53933(18) 0.11893(14) 0.0252(7) Uani 1 1 d . . . . .
H53 H 0.553041 0.535866 0.116786 0.030 Uiso 1 1 calc R . . . .
P1 P 0.40502(9) 0.28258(6) 0.50008(5) 0.0442(3) Uani 1 1 d . . . . .
F31 F 0.4261(2) 0.19264(15) 0.50843(13) 0.0628(8) Uani 1 1 d . . . . .
F32 F 0.4147(3) 0.29516(18) 0.56711(12) 0.0729(9) Uani 1 1 d . . . . .
F33 F 0.2895(3) 0.2656(2) 0.50983(18) 0.0883(11) Uani 1 1 d . . . . .
F34 F 0.3950(4) 0.2696(2) 0.43368(13) 0.1052(15) Uani 1 1 d . . . . .
F35 F 0.3758(4) 0.37245(16) 0.49195(13) 0.0912(13) Uani 1 1 d . . . . .
F36 F 0.5166(3) 0.2999(3) 0.4917(2) 0.129(2) Uani 1 1 d . . . . .
P2 P 0.96415(6) 0.11577(5) 0.15526(4) 0.02779(19) Uani 1 1 d D . . . .
F37 F 0.9727(2) 0.04086(15) 0.19509(11) 0.0518(6) Uani 1 1 d . . . . .
F38A F 1.0235(13) 0.1719(10) 0.1976(4) 0.071(4) Uani 0.56(3) 1 d D . P A 1
F38B F 1.0542(11) 0.1455(8) 0.1901(9) 0.066(4) Uani 0.44(3) 1 d D . P A 2
F39A F 1.0642(9) 0.0962(11) 0.1225(6) 0.072(4) Uani 0.56(3) 1 d D . P A 1
F39B F 1.0359(19) 0.0747(10) 0.1115(10) 0.085(6) Uani 0.44(3) 1 d D . P A 2
F40A F 0.9032(13) 0.0630(8) 0.1126(6) 0.079(4) Uani 0.56(3) 1 d D . P A 1
F40B F 0.8726(15) 0.0831(14) 0.1207(9) 0.089(7) Uani 0.44(3) 1 d D . P A 2
F41A F 0.8663(7) 0.1351(8) 0.1873(7) 0.061(3) Uani 0.56(3) 1 d D . P A 1
F41B F 0.8904(19) 0.1571(13) 0.1987(8) 0.084(6) Uani 0.44(3) 1 d D . P A 2
F42 F 0.9560(2) 0.19071(14) 0.11486(11) 0.0509(6) Uani 1 1 d . . . . .
P3 P 0.45706(6) 0.11649(5) 0.06232(4) 0.02951(19) Uani 1 1 d . . . . .
F43 F 0.4810(2) 0.08597(16) 0.12544(10) 0.0550(6) Uani 1 1 d . . . . .
F44 F 0.3897(3) 0.18108(19) 0.09061(16) 0.0805(10) Uani 1 1 d . . . . .
F45 F 0.5489(2) 0.17442(19) 0.06641(12) 0.0675(9) Uani 1 1 d . . . . .
F46 F 0.5279(2) 0.05201(17) 0.03591(12) 0.0651(8) Uani 1 1 d . . . . .
F47 F 0.3666(2) 0.0588(2) 0.05900(17) 0.0849(11) Uani 1 1 d . . . . .
F48 F 0.4348(3) 0.14774(19) 0.00003(12) 0.0703(9) Uani 1 1 d . . . . .
O60 O 0.7268(2) 0.56669(19) 0.12242(14) 0.0514(8) Uani 1 1 d . . . . .
C61 C 0.7847(3) 0.5569(2) 0.08377(19) 0.0410(9) Uani 1 1 d . . . . .
C62 C 0.7595(6) 0.5731(4) 0.0242(2) 0.086(2) Uani 1 1 d . . . . .
H62A H 0.687998 0.583275 0.021028 0.130 Uiso 1 1 calc GR . . . .
H62B H 0.776891 0.527857 0.000556 0.130 Uiso 1 1 calc GR . . . .
H62C H 0.796585 0.618885 0.011011 0.130 Uiso 1 1 calc GR . . . .
C63 C 0.8874(3) 0.5272(4) 0.0943(3) 0.0674(15) Uani 1 1 d . . . . .
H63A H 0.900232 0.525903 0.135444 0.101 Uiso 1 1 calc GR . . . .
H63B H 0.935583 0.561777 0.075719 0.101 Uiso 1 1 calc GR . . . .
H63C H 0.893733 0.474404 0.078563 0.101 Uiso 1 1 calc GR . . . .
O64A O 0.0879(16) 0.3404(8) 0.3013(7) 0.065(4) Uani 0.66(3) 1 d . U P B 4
C65A C 0.1022(9) 0.3196(8) 0.3490(7) 0.059(3) Uani 0.66(3) 1 d . U P B 4
C66A C 0.0905(15) 0.3709(9) 0.3968(6) 0.101(5) Uani 0.66(3) 1 d . U P B 4
H66A H 0.105736 0.342557 0.432093 0.152 Uiso 0.66(3) 1 calc R . P B 4
H66B H 0.135914 0.415294 0.392873 0.152 Uiso 0.66(3) 1 calc R . P B 4
H66C H 0.021818 0.389893 0.398231 0.152 Uiso 0.66(3) 1 calc R . P B 4
C67A C 0.1375(18) 0.2363(12) 0.3607(9) 0.117(8) Uani 0.66(3) 1 d . U P B 4
H67A H 0.105056 0.216522 0.395260 0.176 Uiso 0.66(3) 1 d R . P B 4
H67B H 0.121136 0.202402 0.328370 0.176 Uiso 0.66(3) 1 d R . P B 4
H67C H 0.209636 0.237022 0.366370 0.176 Uiso 0.66(3) 1 d R . P B 4
O64B O 0.108(3) 0.3410(12) 0.2953(10) 0.063(8) Uani 0.34(3) 1 d . U P B 3
C65B C 0.1048(16) 0.2995(13) 0.3368(9) 0.063(6) Uani 0.34(3) 1 d G U P B 3
C66B C 0.128(3) 0.329(3) 0.3957(10) 0.133(15) Uani 0.34(3) 1 d G U P B 3
H66D H 0.121656 0.286877 0.423360 0.199 Uiso 0.34(3) 1 calc R . P B 3
H66E H 0.196352 0.349646 0.396515 0.199 Uiso 0.34(3) 1 calc R . P B 3
H66F H 0.081760 0.371465 0.405559 0.199 Uiso 0.34(3) 1 calc R . P B 3
C67B C 0.075(3) 0.2150(10) 0.3333(14) 0.095(10) Uani 0.34(3) 1 d G U P B 3
H67D H 0.077407 0.191669 0.371442 0.142 Uiso 0.34(3) 1 calc R . P B 3
H67E H 0.007239 0.211116 0.318140 0.142 Uiso 0.34(3) 1 calc R . P B 3
H67F H 0.120834 0.187152 0.307926 0.142 Uiso 0.34(3) 1 calc R . P B 3
OW1 O 0.3966(3) 0.1954(2) 0.32223(14) 0.0654(10) Uani 1 1 d . . . . .
HW1A H 0.410603 0.223064 0.352291 0.098 Uiso 1 1 d G . . . .
HW1B H 0.338380 0.175492 0.329450 0.098 Uiso 1 1 d G . . . .

loop_
_atom_site_aniso_label
_atom_site_aniso_U_11
_atom_site_aniso_U_22
_atom_site_aniso_U_33
_atom_site_aniso_U_23
_atom_site_aniso_U_13
_atom_site_aniso_U_12
Cr1 0.0174(2) 0.0137(2) 0.0152(2) 0.00073(17) -0.00038(18) 0.00045(18)
N1 0.0203(12) 0.0164(12) 0.0203(12) 0.0014(10) 0.0001(10) -0.0009(10)
N2 0.0243(12) 0.0165(11) 0.0186(12) 0.0004(10) 0.0001(10) 0.0006(10)
N3 0.0220(12) 0.0156(11) 0.0205(13) 0.0017(10) -0.0015(10) 0.0000(10)
N4 0.0224(12) 0.0180(12) 0.0188(12) 0.0018(10) -0.0006(10) -0.0017(10)
N5 0.0221(12) 0.0145(11) 0.0190(12) 0.0022(9) 0.0005(10) -0.0008(9)
N6 0.0215(12) 0.0163(11) 0.0235(13) 0.0024(10) -0.0001(10) 0.0009(10)
C1 0.0279(15) 0.0180(14) 0.0226(15) -0.0005(12) 0.0027(12) -0.0008(12)
C2 0.0335(17) 0.0241(16) 0.0304(18) -0.0078(14) -0.0004(14) -0.0071(13)
C3 0.0295(17) 0.0379(19) 0.0296(18) -0.0052(15) -0.0054(14) -0.0105(15)
C4 0.0228(15) 0.0280(16) 0.0320(18) 0.0027(14) -0.0039(13) -0.0039(13)
C5 0.0204(14) 0.0204(14) 0.0228(15) 0.0015(12) -0.0012(12) -0.0021(11)
C6 0.0233(15) 0.0391(19) 0.043(2) 0.0006(17) -0.0074(14) -0.0007(14)
C7 0.0226(16) 0.038(2) 0.051(2) 0.0043(17) -0.0052(16) 0.0083(14)
C8 0.0246(16) 0.0270(16) 0.040(2) -0.0019(15) 0.0020(14) 0.0054(13)
C9 0.0206(14) 0.0214(14) 0.0273(16) 0.0012(12) 0.0023(12) -0.0001(12)
C10 0.0233(14) 0.0198(14) 0.0239(16) -0.0011(12) 0.0042(12) -0.0010(12)
C11 0.0275(16) 0.0370(18) 0.0306(18) -0.0089(15) 0.0106(14) -0.0028(14)
C12 0.040(2) 0.042(2) 0.0246(18) -0.0080(16) 0.0104(15) -0.0029(16)
C13 0.0383(19) 0.0394(19) 0.0197(16) -0.0027(14) 0.0014(14) -0.0030(15)
C14 0.0302(16) 0.0205(14) 0.0169(14) 0.0005(11) 0.0007(12) -0.0011(12)
C15 0.0315(16) 0.0244(15) 0.0199(15) 0.0008(12) -0.0044(13) -0.0007(13)
C16 0.0385(18) 0.041(2) 0.0233(16) 0.0079(16) -0.0067(14) -0.0029(16)
C17 0.043(2) 0.047(2) 0.033(2) 0.0090(18) -0.0171(16) -0.0007(18)
C18 0.0314(18) 0.043(2) 0.037(2) 0.0018(17) -0.0133(16) -0.0018(15)
C19 0.0247(16) 0.0278(16) 0.0315(18) -0.0006(14) -0.0062(13) -0.0012(13)
C20 0.0240(15) 0.0180(14) 0.0238(16) 0.0002(12) -0.0032(12) 0.0001(12)
C21 0.0222(15) 0.0310(17) 0.042(2) 0.0000(16) -0.0059(14) -0.0052(13)
C22 0.0273(15) 0.0246(15) 0.0341(18) 0.0034(14) 0.0021(14) -0.0057(12)
C23 0.0247(14) 0.0165(14) 0.0256(16) 0.0007(12) -0.0009(12) -0.0014(11)
C31 0.0284(15) 0.0180(14) 0.0243(16) -0.0012(12) -0.0004(13) -0.0001(12)
C32 0.0373(18) 0.0183(15) 0.0341(18) 0.0004(14) 0.0020(15) 0.0061(14)
C33 0.0338(17) 0.0238(16) 0.0335(19) 0.0071(14) 0.0000(14) 0.0098(13)
C34 0.0287(16) 0.0256(16) 0.0285(18) 0.0086(13) -0.0024(13) 0.0050(13)
C35 0.0253(14) 0.0200(14) 0.0191(15) 0.0044(12) -0.0017(12) -0.0010(12)
C36 0.0345(18) 0.043(2) 0.0302(19) 0.0119(16) -0.0070(15) 0.0086(16)
C37 0.0391(19) 0.047(2) 0.0282(18) 0.0018(16) -0.0138(15) 0.0012(17)
C38 0.0401(19) 0.0368(19) 0.0209(16) -0.0008(14) -0.0059(14) -0.0007(16)
C39 0.0281(15) 0.0234(15) 0.0180(15) 0.0039(12) -0.0011(12) -0.0009(12)
C40 0.0290(15) 0.0188(13) 0.0179(14) 0.0004(12) 0.0012(12) -0.0037(12)
C41 0.0377(18) 0.0279(16) 0.0205(16) -0.0019(13) 0.0012(13) -0.0031(14)
C42 0.0396(19) 0.0316(18) 0.0244(17) -0.0038(14) 0.0107(14) -0.0016(15)
C43 0.0292(16) 0.0239(15) 0.0311(18) -0.0019(14) 0.0091(14) 0.0015(13)
C44 0.0213(14) 0.0158(13) 0.0277(17) 0.0019(12) 0.0032(12) -0.0018(11)
C45 0.0229(14) 0.0186(14) 0.0302(17) 0.0018(13) 0.0027(13) 0.0049(12)
C46 0.0227(15) 0.0315(18) 0.041(2) 0.0056(16) 0.0042(14) 0.0037(13)
C47 0.0208(16) 0.048(2) 0.055(2) 0.0118(19) -0.0009(16) 0.0044(15)
C48 0.0295(18) 0.041(2) 0.048(2) 0.0145(18) -0.0072(16) 0.0097(16)
C49 0.0292(17) 0.0243(16) 0.0367(19) 0.0097(14) -0.0025(14) 0.0072(13)
C50 0.0220(14) 0.0168(13) 0.0278(16) 0.0025(12) -0.0004(12) 0.0021(11)
C51 0.0371(18) 0.0304(18) 0.038(2) 0.0157(15) -0.0029(15) 0.0055(15)
C52 0.0409(19) 0.0273(17) 0.0323(18) 0.0134(14) 0.0017(15) -0.0006(15)
C53 0.0264(16) 0.0215(14) 0.0278(16) 0.0049(12) 0.0024(13) -0.0025(12)
P1 0.0685(7) 0.0291(5) 0.0349(5) -0.0035(4) 0.0186(5) 0.0003(5)
F31 0.084(2) 0.0338(13) 0.0711(19) -0.0059(12) 0.0063(16) 0.0192(13)
F32 0.125(3) 0.0551(17) 0.0388(15) -0.0035(13) 0.0161(16) 0.0108(18)
F33 0.0637(19) 0.082(2) 0.120(3) 0.015(2) 0.015(2) 0.0213(18)
F34 0.224(5) 0.0555(19) 0.0364(16) -0.0111(14) 0.010(2) 0.008(3)
F35 0.187(4) 0.0347(14) 0.0522(17) 0.0092(13) 0.042(2) 0.0116(19)
F36 0.087(3) 0.167(4) 0.135(4) -0.048(3) 0.057(3) -0.065(3)
P2 0.0246(4) 0.0286(4) 0.0302(4) 0.0051(4) 0.0041(3) 0.0001(3)
F37 0.0622(15) 0.0455(13) 0.0476(14) 0.0218(11) 0.0044(12) 0.0042(12)
F38A 0.098(8) 0.062(7) 0.053(4) -0.001(4) -0.008(4) -0.044(6)
F38B 0.056(6) 0.035(5) 0.106(9) 0.015(5) -0.046(6) -0.019(4)
F39A 0.053(5) 0.092(10) 0.071(7) 0.045(6) 0.038(4) 0.046(5)
F39B 0.139(16) 0.047(6) 0.069(8) 0.010(5) 0.063(10) 0.033(8)
F40A 0.136(12) 0.061(5) 0.040(4) -0.006(4) -0.032(6) -0.019(6)
F40B 0.074(8) 0.105(13) 0.089(11) 0.055(9) -0.051(7) -0.063(9)
F41A 0.036(4) 0.070(7) 0.078(7) 0.017(4) 0.035(4) 0.014(3)
F41B 0.132(14) 0.067(10) 0.052(6) 0.015(6) 0.045(9) 0.050(9)
F42 0.0570(14) 0.0388(12) 0.0570(15) 0.0197(11) 0.0153(12) 0.0137(11)
P3 0.0302(4) 0.0252(4) 0.0332(5) -0.0046(4) -0.0010(4) -0.0012(4)
F43 0.0679(16) 0.0588(15) 0.0384(13) 0.0106(11) 0.0085(12) 0.0030(13)
F44 0.091(2) 0.0556(18) 0.095(2) -0.0182(17) 0.019(2) 0.0367(17)
F45 0.0758(19) 0.080(2) 0.0463(15) -0.0040(14) 0.0045(14) -0.0475(17)
F46 0.080(2) 0.0588(16) 0.0564(16) -0.0044(13) 0.0187(15) 0.0315(15)
F47 0.0659(19) 0.090(2) 0.099(3) -0.024(2) 0.0053(18) -0.0495(18)
F48 0.088(2) 0.075(2) 0.0482(16) 0.0097(15) -0.0310(15) 0.0078(17)
O60 0.0448(16) 0.0535(18) 0.0560(19) 0.0143(15) 0.0114(15) -0.0019(14)
C61 0.041(2) 0.0294(18) 0.053(2) 0.0078(17) 0.0076(18) 0.0019(16)
C62 0.110(5) 0.099(5) 0.050(3) 0.013(3) 0.007(3) 0.052(4)
C63 0.036(2) 0.074(4) 0.093(4) 0.009(3) 0.000(3) 0.001(2)
O64A 0.052(5) 0.072(6) 0.072(6) 0.033(5) 0.001(5) 0.001(3)
C65A 0.048(5) 0.061(5) 0.068(6) 0.030(5) 0.023(4) 0.014(4)
C66A 0.137(12) 0.081(8) 0.086(7) 0.013(6) 0.050(8) -0.025(8)
C67A 0.131(14) 0.105(10) 0.116(13) 0.057(10) 0.034(11) 0.066(11)
O64B 0.09(2) 0.041(9) 0.060(8) 0.012(7) 0.030(9) -0.003(8)
C65B 0.058(11) 0.074(12) 0.058(10) 0.018(8) 0.025(8) 0.025(9)
C66B 0.14(3) 0.18(3) 0.074(12) 0.013(17) 0.007(15) -0.09(3)
C67B 0.13(2) 0.062(9) 0.092(18) 0.040(10) 0.040(16) 0.025(11)
OW1 0.100(3) 0.059(2) 0.0376(17) 0.0000(15) 0.0029(18) -0.012(2)

loop_
_atom_type_symbol
_atom_type_description
_atom_type_scat_dispersion_real
_atom_type_scat_dispersion_imag
_atom_type_scat_source
C C 0.0181 0.0091 'International Tables Vol C Tables 4.2.6.8 and 6.1.1.4'
H H 0.0000 0.0000 'International Tables Vol C Tables 4.2.6.8 and 6.1.1.4'
Cr Cr -0.1635 2.4439 'International Tables Vol C Tables 4.2.6.8 and 6.1.1.4'
F F 0.0727 0.0534 'International Tables Vol C Tables 4.2.6.8 and 6.1.1.4'
N N 0.0311 0.0180 'International Tables Vol C Tables 4.2.6.8 and 6.1.1.4'
O O 0.0492 0.0322 'International Tables Vol C Tables 4.2.6.8 and 6.1.1.4'
P P 0.2955 0.4335 'International Tables Vol C Tables 4.2.6.8 and 6.1.1.4'

loop_
_exptl_crystal_face_index_h
_exptl_crystal_face_index_k
_exptl_crystal_face_index_l
_exptl_crystal_face_perp_dist
0 2 1 0.1159
-1 -1 1 0.2530
0 -2 -1 0.1364
1 1 -1 0.2331
-8 1 -6 0.1078
7 -3 7 0.3005
0 -9 9 0.1774
-1 9 -9 0.1964
2 5 -4 0.1853
0 0 -1 0.1647
-1 4 5 0.1572
0 3 5 0.1467
0 -9 -9 0.1029

loop_
_geom_angle_atom_site_label_1
_geom_angle_atom_site_label_2
_geom_angle_atom_site_label_3
_geom_angle
N2 Cr1 N1 88.22(10)
N2 Cr1 N3 88.44(10)
N2 Cr1 N4 92.16(10)
N2 Cr1 N6 92.05(10)
N3 Cr1 N1 176.65(10)
N3 Cr1 N4 86.89(10)
N3 Cr1 N6 92.82(10)
N4 Cr1 N1 93.16(10)
N4 Cr1 N6 175.77(10)
N5 Cr1 N1 91.45(10)
N5 Cr1 N2 179.61(11)
N5 Cr1 N3 91.90(10)
N5 Cr1 N4 87.65(10)
N5 Cr1 N6 88.14(10)
N6 Cr1 N1 87.37(10)
C1 N1 Cr1 120.3(2)
C1 N1 C5 119.3(3)
C5 N1 Cr1 117.22(19)
C10 N2 Cr1 120.1(2)
C10 N2 C14 119.8(3)
C14 N2 Cr1 120.1(2)
C20 N3 Cr1 117.8(2)
C23 N3 Cr1 119.9(2)
C23 N3 C20 119.5(3)
C31 N4 Cr1 119.4(2)
C31 N4 C35 119.3(3)
C35 N4 Cr1 118.2(2)
C40 N5 Cr1 120.5(2)
C44 N5 Cr1 119.9(2)
C44 N5 C40 119.7(3)
C50 N6 Cr1 117.0(2)
C53 N6 Cr1 120.7(2)
C53 N6 C50 118.9(3)
N1 C1 C2 123.0(3)
C3 C2 C1 118.7(3)
C2 C3 C4 120.1(3)
C3 C4 C5 118.5(3)
C3 C4 C6 122.7(3)
C5 C4 C6 118.8(3)
N1 C5 C4 119.6(3)
N1 C5 C9 120.3(3)
C4 C5 C9 120.2(3)
C7 C6 C4 120.3(3)
C6 C7 C8 120.0(3)
C9 C8 C7 122.4(3)
C5 C9 C10 123.4(3)
C8 C9 C5 117.2(3)
C8 C9 C10 118.7(3)
N2 C10 C9 121.8(3)
N2 C10 C11 120.2(3)
C11 C10 C9 117.9(3)
C12 C11 C10 120.3(3)
C11 C12 C13 119.8(3)
C12 C13 C14 119.5(3)
N2 C14 C13 120.4(3)
N2 C14 C15 121.8(3)
C13 C14 C15 117.8(3)
C16 C15 C14 118.1(3)
C16 C15 C20 117.6(3)
C20 C15 C14 123.5(3)
C15 C16 C17 122.2(3)
C18 C17 C16 120.0(3)
C17 C18 C19 120.3(3)
C18 C19 C20 119.4(3)
C21 C19 C18 122.4(3)
C21 C19 C20 118.2(3)
N3 C20 C15 120.7(3)
N3 C20 C19 119.6(3)
C15 C20 C19 119.7(3)
C22 C21 C19 120.2(3)
C21 C22 C23 118.7(3)
N3 C23 C22 122.7(3)
N4 C31 C32 123.0(3)
C33 C32 C31 118.3(3)
C32 C33 C34 120.5(3)
C33 C34 C35 117.8(3)
C36 C34 C33 122.9(3)
C36 C34 C35 119.3(3)
N4 C35 C34 120.0(3)
N4 C35 C39 120.2(3)
C34 C35 C39 119.8(3)
C37 C36 C34 120.4(3)
C36 C37 C38 120.2(3)
C39 C38 C37 121.9(3)
C35 C39 C40 123.1(3)
C38 C39 C35 117.5(3)
C38 C39 C40 118.8(3)
N5 C40 C39 121.6(3)
N5 C40 C41 120.5(3)
C41 C40 C39 117.8(3)
C42 C41 C40 120.1(3)
C43 C42 C41 119.2(3)
C42 C43 C44 120.0(3)
N5 C44 C43 120.5(3)
N5 C44 C45 121.8(3)
C43 C44 C45 117.6(3)
C46 C45 C44 118.4(3)
C46 C45 C50 117.7(3)
C50 C45 C44 123.2(3)
C45 C46 C47 121.9(3)
C48 C47 C46 120.4(3)
C47 C48 C49 120.0(3)
C48 C49 C50 119.6(3)
C48 C49 C51 122.4(3)
C50 C49 C51 118.0(3)
N6 C50 C45 120.0(3)
N6 C50 C49 120.3(3)
C49 C50 C45 119.7(3)
C52 C51 C49 119.9(3)
C51 C52 C53 118.8(3)
N6 C53 C52 123.0(3)
F31 P1 F32 89.71(17)
F31 P1 F33 88.84(19)
F31 P1 F35 176.1(2)
F32 P1 F33 87.9(2)
F32 P1 F35 90.42(17)
F33 P1 F35 87.3(2)
F34 P1 F31 89.99(18)
F34 P1 F32 179.6(2)
F34 P1 F33 91.9(3)
F34 P1 F35 89.86(18)
F36 P1 F31 91.6(3)
F36 P1 F32 91.2(2)
F36 P1 F33 178.9(3)
F36 P1 F34 89.1(3)
F36 P1 F35 92.2(3)
F37 P2 F38A 94.9(6)
F37 P2 F42 179.58(16)
F38A P2 F42 85.4(6)
F38B P2 F37 84.2(5)
F38B P2 F39B 90.6(9)
F38B P2 F40B 178.3(8)
F38B P2 F41B 90.3(8)
F38B P2 F42 95.9(5)
F39A P2 F37 93.0(5)
F39A P2 F38A 90.2(6)
F39A P2 F42 86.6(5)
F39B P2 F37 88.7(8)
F39B P2 F40B 89.2(10)
F39B P2 F41B 179.1(10)
F39B P2 F42 90.9(8)
F40A P2 F37 86.9(6)
F40A P2 F38A 177.9(7)
F40A P2 F39A 90.8(7)
F40A P2 F42 92.8(6)
F40B P2 F37 94.1(7)
F40B P2 F41B 90.0(9)
F40B P2 F42 85.8(7)
F41A P2 F37 87.1(6)
F41A P2 F38A 89.7(6)
F41A P2 F39A 179.9(9)
F41A P2 F40A 89.3(7)
F41A P2 F42 93.3(6)
F41B P2 F37 91.7(7)
F41B P2 F42 88.7(7)
F44 P3 F43 87.51(18)
F44 P3 F45 89.0(2)
F44 P3 F46 177.7(2)
F44 P3 F48 92.4(2)
F45 P3 F43 89.53(16)
F46 P3 F43 90.69(15)
F46 P3 F45 89.50(19)
F47 P3 F43 89.79(19)
F47 P3 F44 91.0(2)
F47 P3 F45 179.3(2)
F47 P3 F46 90.5(2)
F47 P3 F48 91.2(2)
F48 P3 F43 179.05(18)
F48 P3 F45 89.52(17)
F48 P3 F46 89.41(17)
O60 C61 C62 122.6(4)
O60 C61 C63 121.4(4)
C62 C61 C63 115.9(5)
O64A C65A C66A 122.3(12)
O64A C65A C67A 119.9(14)
C66A C65A C67A 117.7(11)
O64B C65B C66B 122.1
O64B C65B C67B 122.1
C67B C65B C66B 115.7

loop_
_geom_bond_atom_site_label_1
_geom_bond_atom_site_label_2
_geom_bond_distance
Cr1 N1 2.070(2)
Cr1 N2 2.040(3)
Cr1 N3 2.061(3)
Cr1 N4 2.063(3)
Cr1 N5 2.037(3)
Cr1 N6 2.068(2)
N1 C1 1.333(4)
N1 C5 1.375(4)
N2 C10 1.361(4)
N2 C14 1.368(4)
N3 C20 1.371(4)
N3 C23 1.333(4)
N4 C31 1.332(4)
N4 C35 1.373(4)
N5 C40 1.367(4)
N5 C44 1.361(4)
N6 C50 1.374(4)
N6 C53 1.335(4)
C1 C2 1.394(5)
C2 C3 1.364(5)
C3 C4 1.403(5)
C4 C5 1.419(4)
C4 C6 1.422(5)
C5 C9 1.425(4)
C6 C7 1.361(6)
C7 C8 1.402(5)
C8 C9 1.389(4)
C9 C10 1.480(5)
C10 C11 1.392(5)
C11 C12 1.365(5)
C12 C13 1.376(5)
C13 C14 1.395(5)
C14 C15 1.487(4)
C15 C16 1.382(5)
C15 C20 1.422(5)
C16 C17 1.411(5)
C17 C18 1.356(6)
C18 C19 1.412(5)
C19 C20 1.423(4)
C19 C21 1.406(5)
C21 C22 1.362(5)
C22 C23 1.398(4)
C31 C32 1.398(5)
C32 C33 1.364(5)
C33 C34 1.411(5)
C34 C35 1.420(4)
C34 C36 1.410(5)
C35 C39 1.428(5)
C36 C37 1.357(6)
C37 C38 1.411(5)
C38 C39 1.385(5)
C39 C40 1.486(4)
C40 C41 1.384(4)
C41 C42 1.380(5)
C42 C43 1.372(5)
C43 C44 1.393(5)
C44 C45 1.480(5)
C45 C46 1.384(4)
C45 C50 1.430(5)
C46 C47 1.406(5)
C47 C48 1.364(6)
C48 C49 1.412(5)
C49 C50 1.415(5)
C49 C51 1.417(5)
C51 C52 1.364(5)
C52 C53 1.395(5)
P1 F31 1.579(3)
P1 F32 1.590(3)
P1 F33 1.597(4)
P1 F34 1.577(3)
P1 F35 1.600(3)
P1 F36 1.543(4)
P2 F37 1.591(2)
P2 F38A 1.596(8)
P2 F38B 1.547(10)
P2 F39A 1.586(9)
P2 F39B 1.575(13)
P2 F40A 1.577(10)
P2 F40B 1.576(11)
P2 F41A 1.551(8)
P2 F41B 1.588(13)
P2 F42 1.599(2)
P3 F43 1.601(3)
P3 F44 1.576(3)
P3 F45 1.587(3)
P3 F46 1.584(3)
P3 F47 1.569(3)
P3 F48 1.583(3)
O60 C61 1.206(5)
C61 C62 1.463(7)
C61 C63 1.492(6)
O64A C65A 1.188(12)
C65A C66A 1.432(18)
C65A C67A 1.529(15)
O64B C65B 1.2059
C65B C66B 1.5055
C65B C67B 1.5045

loop_
_exptl_oxdiff_crystal_face_indexfrac_h
_exptl_oxdiff_crystal_face_indexfrac_k
_exptl_oxdiff_crystal_face_indexfrac_l
_exptl_oxdiff_crystal_face_x
_exptl_oxdiff_crystal_face_y
_exptl_oxdiff_crystal_face_z
-0.0001 2.0020 0.9973 -0.0393 0.1553 -0.1053
-0.9981 -0.9996 1.0016 -0.0035 0.0292 0.1569
0.0001 -2.0020 -0.9973 0.0393 -0.1553 0.1053
0.9981 0.9996 -1.0016 0.0035 -0.0292 -0.1569
-8.0180 1.2180 -5.7974 -0.9067 0.0227 0.4212
7.1050 -3.4336 7.4957 0.9830 -0.0249 -0.1819
0.0244 -8.9644 8.9941 0.6863 -0.0184 0.7271
-1.2845 8.6095 -9.3579 -0.7871 0.0209 -0.6165
1.9938 4.9988 -4.0079 -0.1842 -0.0017 -0.5384
-0.0007 -0.0009 -1.0002 -0.0378 -0.0504 -0.0190
-0.9975 4.0069 4.9951 -0.0451 0.4929 -0.0779
0.0021 3.0063 4.9967 0.0733 0.4092 -0.0915
-0.0024 -9.0132 -8.9888 0.0069 -0.9253 0.3885

loop_
_twin_individual_id
_twin_individual_mass_fraction_refined
1 0.995(5)
2 0.005(5)
